data_4023573
loop_
_publ_author_name
'Niculina Bogdan'
'Eric Condamine'
'Lo\"ic Toupet'
'Yvan Ramondenc'
'Elena Bogdan'
'Ion Grosu'

_publ_section_title
;
 New [4.4]Cyclophanes: Molecular Parallelograms, Triangles,
 Rhombuses, Pentagons, and Supramolecular Constructions
;
_journal_name_full 'Journal of Organic Chemistry'
_journal_page_first 5831
_journal_page_last 5838
_journal_paper_doi 10.1021/jo8006489
_journal_volume 73
_journal_year 2008
_chemical_formula_sum 'C28 H32 O8'
_chemical_formula_weight 496.54
_chemical_name_systematic
;
 ?
;
_space_group_IT_number 14
_symmetry_cell_setting monoclinic
_symmetry_space_group_name_Hall '-P 2yn'
_symmetry_space_group_name_H-M 'P 1 21/n 1'
_atom_sites_solution_hydrogens geom
_atom_sites_solution_primary direct
_atom_sites_solution_secondary difmap
_audit_creation_method SHELXL-97
_cell_angle_alpha 90.00
_cell_angle_beta 100.287(1)
_cell_angle_gamma 90.00
_cell_formula_units_Z 4
_cell_length_a 10.8097(5)
_cell_length_b 13.1636(6)
_cell_length_c 18.3429(9)
_cell_measurement_temperature 120(1)
_cell_volume 2568.1(2)
_computing_cell_refinement 'Bruker AXS, 2003'
_computing_data_collection 'Bruker AXS, 2003'
_computing_data_reduction 'Bruker AXS, 2003'
_computing_molecular_graphics 'PLATON_(Spek, 1998)'
_computing_publication_material 'SHELXL-97 (Sheldrick, 1997)'
_computing_structure_refinement 'SHELXL-97 (Sheldrick, 1997)'
_computing_structure_solution 'SIR-97_(Altomare & al., 1998)'
_diffrn_ambient_temperature 293(2)
_diffrn_detector_area_resol_mean 19.24
_diffrn_measured_fraction_theta_full 0.999
_diffrn_measured_fraction_theta_max 0.999
_diffrn_measurement_device_type X8-APEX
_diffrn_measurement_method 'Area detector scans (see text)'
_diffrn_radiation_monochromator graphite
_diffrn_radiation_source 'fine-focus sealed tube'
_diffrn_radiation_type MoK\a
_diffrn_radiation_wavelength 0.71069
_diffrn_reflns_av_R_equivalents 0.0426
_diffrn_reflns_av_sigmaI/netI 0.0310
_diffrn_reflns_limit_h_max 14
_diffrn_reflns_limit_h_min -14
_diffrn_reflns_limit_k_max 17
_diffrn_reflns_limit_k_min -17
_diffrn_reflns_limit_l_max 24
_diffrn_reflns_limit_l_min -24
_diffrn_reflns_number 33878
_diffrn_reflns_theta_full 27.81
_diffrn_reflns_theta_max 27.81
_diffrn_reflns_theta_min 1.91
_exptl_absorpt_coefficient_mu 0.094
_exptl_absorpt_correction_type none
_exptl_crystal_colour colourless
_exptl_crystal_density_diffrn 1.284
_exptl_crystal_density_method 'not measured'
_exptl_crystal_description prism
_exptl_crystal_F_000 1056
_exptl_crystal_size_max 0.20
_exptl_crystal_size_mid 0.12
_exptl_crystal_size_min 0.08
_refine_diff_density_max 0.354
_refine_diff_density_min -0.237
_refine_diff_density_rms 0.045
_refine_ls_extinction_method none
_refine_ls_goodness_of_fit_ref 1.009
_refine_ls_hydrogen_treatment mixed
_refine_ls_matrix_type full
_refine_ls_number_parameters 325
_refine_ls_number_reflns 6067
_refine_ls_number_restraints 0
_refine_ls_restrained_S_all 1.009
_refine_ls_R_factor_all 0.0564
_refine_ls_R_factor_gt 0.0391
_refine_ls_shift/su_max 0.001
_refine_ls_shift/su_mean 0.000
_refine_ls_structure_factor_coef Fsqd
_refine_ls_weighting_details 'calc w=1/[\s^2^(Fo^2^)+(0.0540P)^2^+0.9392P] where P=(Fo^2^+2Fc^2^)/3'
_refine_ls_weighting_scheme calc
_refine_ls_wR_factor_gt 0.0988
_refine_ls_wR_factor_ref 0.1100
_reflns_number_gt 4718
_reflns_number_total 6067
_reflns_threshold_expression >2sigma(I)
_cod_data_source_file jo8006489-File002.cif
_cod_data_source_block nbm7f2
_cod_depositor_comments
;
The following automatic conversions were performed:
'_symmetry_cell_setting' value 'Monoclinic' changed to 'monoclinic'
according to '/home/saulius/struct/CIF-dictionaries/cif_core.dic'
dictionary named 'cif_core.dic' version 2.4.1 from 2010-06-29.

Automatic conversion script
Id: cif_fix_enum 1527 2010-12-29 10:47:43Z saulius 
;
_cod_original_sg_symbol_H-M 'P 21/n'
_cod_database_code 4023573

loop_
_symmetry_equiv_pos_as_xyz
'x, y, z'
'-x+1/2, y+1/2, -z+1/2'
'-x, -y, -z'
'x-1/2, -y-1/2, z-1/2'

loop_
_atom_site_label
_atom_site_type_symbol
_atom_site_fract_x
_atom_site_fract_y
_atom_site_fract_z
_atom_site_U_iso_or_equiv
_atom_site_adp_type
_atom_site_occupancy
_atom_site_symmetry_multiplicity
_atom_site_calc_flag
_atom_site_refinement_flags
_atom_site_disorder_assembly
_atom_site_disorder_group
O2 O 0.53562(10) 0.64248(8) 0.97322(6) 0.0282(2) Uani 1 1 d . . .
O3 O 0.67736(9) 0.66819(7) 0.89821(5) 0.0222(2) Uani 1 1 d . . .
O11 O 0.61216(11) 1.05209(8) 1.16066(6) 0.0348(3) Uani 1 1 d . . .
O12 O 0.51338(9) 0.90071(7) 1.16126(5) 0.0211(2) Uani 1 1 d . . .
O21 O 0.52679(9) 0.11165(7) 0.64897(5) 0.0199(2) Uani 1 1 d . . .
O23 O 0.33943(8) 0.12385(7) 0.69639(5) 0.0195(2) Uani 1 1 d . . .
O26 O 0.47531(8) 0.62638(7) 0.79115(5) 0.0190(2) Uani 1 1 d . . .
O28 O 0.66573(8) 0.61507(7) 0.74747(5) 0.0177(2) Uani 1 1 d . . .
C1 C 0.63317(12) 0.80442(10) 0.97238(7) 0.0200(3) Uani 1 1 d . . .
C2 C 0.60742(13) 0.69683(10) 0.94856(7) 0.0202(3) Uani 1 1 d . . .
C4 C 0.65725(13) 0.56637(10) 0.86951(7) 0.0215(3) Uani 1 1 d . . .
H4A H 0.6106 0.5277 0.9006 0.026 Uiso 1 1 calc R . .
H4B H 0.7377 0.5333 0.8706 0.026 Uiso 1 1 calc R . .
C5 C 0.58461(12) 0.56805(10) 0.79043(7) 0.0169(3) Uani 1 1 d . . .
C6 C 0.55297(12) 0.45873(10) 0.76625(7) 0.0176(3) Uani 1 1 d . . .
C7 C 0.63875(12) 0.39915(10) 0.73743(7) 0.0185(3) Uani 1 1 d . . .
H7 H 0.7149 0.4271 0.7307 0.022 Uiso 1 1 calc R . .
C8 C 0.61193(12) 0.29829(10) 0.71862(7) 0.0190(3) Uani 1 1 d . . .
H8 H 0.6704 0.2590 0.6997 0.023 Uiso 1 1 calc R . .
C9 C 0.49779(12) 0.25581(10) 0.72799(7) 0.0179(3) Uani 1 1 d . . .
C10 C 0.46992(12) 0.14408(10) 0.70906(7) 0.0181(3) Uani 1 1 d . . .
C11 C 0.47039(13) 0.92600(10) 1.22863(7) 0.0202(3) Uani 1 1 d . . .
H11A H 0.3796 0.9196 1.2213 0.024 Uiso 1 1 calc R . .
H11B H 0.4922 0.9959 1.2419 0.024 Uiso 1 1 calc R . .
C13 C 0.58349(13) 0.97060(10) 1.13337(8) 0.0215(3) Uani 1 1 d . . .
C14 C 0.62057(12) 0.93376(10) 1.06354(7) 0.0199(3) Uani 1 1 d . . .
C15 C 0.68390(14) 1.00095(11) 1.02443(8) 0.0252(3) Uani 1 1 d . . .
H15 H 0.7016 1.0666 1.0420 0.030 Uiso 1 1 calc R . .
C16 C 0.72054(15) 0.96999(11) 0.95927(8) 0.0288(3) Uani 1 1 d . . .
H16 H 0.7615 1.0154 0.9328 0.035 Uiso 1 1 calc R . .
C17 C 0.69658(14) 0.87198(11) 0.93331(8) 0.0247(3) Uani 1 1 d . . .
H17 H 0.7226 0.8512 0.8900 0.030 Uiso 1 1 calc R . .
C18 C 0.44082(13) 0.41550(11) 0.77774(8) 0.0231(3) Uani 1 1 d . . .
H18 H 0.3838 0.4541 0.7984 0.028 Uiso 1 1 calc R . .
C19 C 0.41359(13) 0.31503(10) 0.75852(8) 0.0236(3) Uani 1 1 d . . .
H19 H 0.3380 0.2869 0.7662 0.028 Uiso 1 1 calc R . .
C20 C 0.59378(12) 0.83582(10) 1.03693(7) 0.0192(3) Uani 1 1 d . . .
H20 H 0.5496 0.7914 1.0622 0.023 Uiso 1 1 calc R . .
C21 C 0.46795(13) 0.15344(11) 0.57910(7) 0.0224(3) Uani 1 1 d . . .
H21A H 0.5082 0.1262 0.5401 0.027 Uiso 1 1 calc R . .
H21B H 0.4790 0.2266 0.5800 0.027 Uiso 1 1 calc R . .
C22 C 0.32770(14) 0.12854(11) 0.56229(8) 0.0236(3) Uani 1 1 d . . .
C23 C 0.27296(13) 0.16709(11) 0.62831(8) 0.0219(3) Uani 1 1 d . . .
H23A H 0.2792 0.2406 0.6307 0.026 Uiso 1 1 calc R . .
H23B H 0.1847 0.1489 0.6219 0.026 Uiso 1 1 calc R . .
C24 C 0.26551(14) 0.18417(12) 0.49184(8) 0.0289(3) Uani 1 1 d . . .
H24A H 0.3001 0.1597 0.4504 0.043 Uiso 1 1 calc R . .
H24B H 0.2810 0.2558 0.4977 0.043 Uiso 1 1 calc R . .
H24C H 0.1766 0.1718 0.4833 0.043 Uiso 1 1 calc R . .
C25 C 0.30769(15) 0.01375(11) 0.55381(8) 0.0290(3) Uani 1 1 d . . .
H25A H 0.3423 -0.0099 0.5122 0.044 Uiso 1 1 calc R . .
H25B H 0.2193 -0.0010 0.5459 0.044 Uiso 1 1 calc R . .
H25C H 0.3489 -0.0199 0.5980 0.044 Uiso 1 1 calc R . .
C26 C 0.40715(12) 0.64809(10) 0.71818(7) 0.0208(3) Uani 1 1 d . . .
H26A H 0.3336 0.6886 0.7219 0.025 Uiso 1 1 calc R . .
H26B H 0.3789 0.5850 0.6933 0.025 Uiso 1 1 calc R . .
C27 C 0.48997(12) 0.70551(10) 0.67298(7) 0.0198(3) Uani 1 1 d . . .
C28 C 0.60560(12) 0.63945(10) 0.67352(7) 0.0191(3) Uani 1 1 d . . .
H28A H 0.5811 0.5772 0.6465 0.023 Uiso 1 1 calc R . .
H28B H 0.6646 0.6749 0.6485 0.023 Uiso 1 1 calc R . .
C29 C 0.52560(14) 0.80916(10) 0.70785(8) 0.0263(3) Uani 1 1 d . . .
H29A H 0.4510 0.8491 0.7068 0.040 Uiso 1 1 calc R . .
H29B H 0.5810 0.8433 0.6804 0.040 Uiso 1 1 calc R . .
H29C H 0.5672 0.8002 0.7582 0.040 Uiso 1 1 calc R . .
C30 C 0.42077(15) 0.71795(12) 0.59348(8) 0.0294(3) Uani 1 1 d . . .
H30A H 0.3478 0.7597 0.5929 0.044 Uiso 1 1 calc R . .
H30B H 0.3955 0.6524 0.5731 0.044 Uiso 1 1 calc R . .
H30C H 0.4755 0.7496 0.5643 0.044 Uiso 1 1 calc R . .

loop_
_atom_site_aniso_label
_atom_site_aniso_U_11
_atom_site_aniso_U_22
_atom_site_aniso_U_33
_atom_site_aniso_U_23
_atom_site_aniso_U_13
_atom_site_aniso_U_12
O2 0.0309(6) 0.0260(5) 0.0299(6) -0.0052(4) 0.0111(4) -0.0063(4)
O3 0.0267(5) 0.0210(5) 0.0190(5) -0.0052(4) 0.0042(4) -0.0030(4)
O11 0.0497(7) 0.0224(5) 0.0374(6) -0.0105(5) 0.0213(5) -0.0113(5)
O12 0.0289(5) 0.0177(5) 0.0180(5) -0.0010(4) 0.0078(4) -0.0028(4)
O21 0.0225(5) 0.0206(5) 0.0182(5) -0.0032(4) 0.0076(4) 0.0005(4)
O23 0.0187(5) 0.0212(5) 0.0198(5) -0.0018(4) 0.0064(4) -0.0034(4)
O26 0.0194(5) 0.0191(5) 0.0193(5) -0.0021(4) 0.0051(4) 0.0030(4)
O28 0.0173(4) 0.0175(4) 0.0184(5) 0.0002(3) 0.0034(4) -0.0010(3)
C1 0.0204(6) 0.0216(7) 0.0167(6) -0.0004(5) 0.0001(5) 0.0000(5)
C2 0.0218(6) 0.0222(7) 0.0150(6) -0.0027(5) -0.0004(5) 0.0001(5)
C4 0.0280(7) 0.0168(6) 0.0190(6) -0.0029(5) 0.0021(5) 0.0006(5)
C5 0.0180(6) 0.0163(6) 0.0171(6) -0.0013(5) 0.0051(5) 0.0003(5)
C6 0.0209(6) 0.0158(6) 0.0157(6) -0.0010(5) 0.0025(5) -0.0003(5)
C7 0.0164(6) 0.0187(6) 0.0208(6) 0.0009(5) 0.0043(5) -0.0013(5)
C8 0.0189(6) 0.0171(6) 0.0218(6) -0.0004(5) 0.0059(5) 0.0023(5)
C9 0.0211(6) 0.0161(6) 0.0169(6) -0.0008(5) 0.0045(5) -0.0023(5)
C10 0.0194(6) 0.0176(6) 0.0189(6) -0.0032(5) 0.0077(5) -0.0020(5)
C11 0.0242(7) 0.0172(6) 0.0210(7) -0.0023(5) 0.0088(5) -0.0003(5)
C13 0.0244(7) 0.0182(6) 0.0223(7) 0.0008(5) 0.0057(5) -0.0003(5)
C14 0.0216(6) 0.0185(6) 0.0194(6) 0.0010(5) 0.0034(5) 0.0013(5)
C15 0.0325(8) 0.0181(7) 0.0258(7) 0.0000(5) 0.0071(6) -0.0023(6)
C16 0.0376(8) 0.0248(7) 0.0263(7) 0.0054(6) 0.0119(6) -0.0044(6)
C17 0.0302(8) 0.0272(7) 0.0176(6) -0.0002(5) 0.0067(6) -0.0013(6)
C18 0.0247(7) 0.0201(7) 0.0276(7) -0.0062(6) 0.0133(6) -0.0006(5)
C19 0.0228(7) 0.0209(7) 0.0302(8) -0.0051(6) 0.0134(6) -0.0059(5)
C20 0.0201(6) 0.0195(6) 0.0174(6) 0.0020(5) 0.0021(5) -0.0003(5)
C21 0.0262(7) 0.0240(7) 0.0188(6) -0.0008(5) 0.0087(5) 0.0006(6)
C22 0.0256(7) 0.0262(7) 0.0193(7) -0.0016(5) 0.0045(5) -0.0002(6)
C23 0.0204(6) 0.0234(7) 0.0225(7) -0.0005(5) 0.0052(5) 0.0002(5)
C24 0.0293(8) 0.0350(8) 0.0224(7) 0.0027(6) 0.0048(6) 0.0023(6)
C25 0.0340(8) 0.0269(7) 0.0259(7) -0.0073(6) 0.0043(6) -0.0039(6)
C26 0.0179(6) 0.0205(7) 0.0233(7) -0.0004(5) 0.0019(5) 0.0022(5)
C27 0.0209(6) 0.0176(6) 0.0199(6) 0.0008(5) 0.0011(5) 0.0004(5)
C28 0.0215(6) 0.0191(6) 0.0175(6) -0.0001(5) 0.0052(5) -0.0008(5)
C29 0.0294(8) 0.0173(7) 0.0308(8) -0.0003(6) 0.0014(6) 0.0005(6)
C30 0.0311(8) 0.0297(8) 0.0245(7) 0.0045(6) -0.0025(6) -0.0030(6)

loop_
_atom_type_symbol
_atom_type_description
_atom_type_scat_dispersion_real
_atom_type_scat_dispersion_imag
_atom_type_scat_source
C C 0.0033 0.0016 'International Tables Vol C Tables 4.2.6.8 and 6.1.1.4'
H H 0.0000 0.0000 'International Tables Vol C Tables 4.2.6.8 and 6.1.1.4'
O O 0.0106 0.0060 'International Tables Vol C Tables 4.2.6.8 and 6.1.1.4'

loop_
_geom_angle_atom_site_label_1
_geom_angle_atom_site_label_2
_geom_angle_atom_site_label_3
_geom_angle
_geom_angle_site_symmetry_1
_geom_angle_site_symmetry_3
_geom_angle_publ_flag
C2 O3 C4 116.34(11) . . ?
C13 O12 C11 117.29(10) . . ?
C10 O21 C21 113.19(10) . . ?
C10 O23 C23 113.35(10) . . ?
C5 O26 C26 112.99(9) . . ?
C5 O28 C28 113.71(9) . . ?
C20 C1 C17 120.04(13) . . ?
C20 C1 C2 117.49(12) . . ?
C17 C1 C2 122.46(12) . . ?
O2 C2 O3 124.79(12) . . ?
O2 C2 C1 123.61(12) . . ?
O3 C2 C1 111.58(11) . . ?
O3 C4 C5 110.67(11) . . ?
O3 C4 H4A 109.5 . . ?
C5 C4 H4A 109.5 . . ?
O3 C4 H4B 109.5 . . ?
C5 C4 H4B 109.5 . . ?
H4A C4 H4B 108.1 . . ?
O26 C5 O28 111.63(10) . . ?
O26 C5 C4 106.83(10) . . ?
O28 C5 C4 105.69(10) . . ?
O26 C5 C6 111.79(10) . . ?
O28 C5 C6 112.20(10) . . ?
C4 C5 C6 108.30(10) . . ?
C18 C6 C7 119.11(12) . . ?
C18 C6 C5 119.90(11) . . ?
C7 C6 C5 120.84(11) . . ?
C8 C7 C6 120.68(12) . . ?
C8 C7 H7 119.7 . . ?
C6 C7 H7 119.7 . . ?
C7 C8 C9 120.21(12) . . ?
C7 C8 H8 119.9 . . ?
C9 C8 H8 119.9 . . ?
C19 C9 C8 118.86(12) . . ?
C19 C9 C10 120.97(11) . . ?
C8 C9 C10 120.07(11) . . ?
O23 C10 O21 111.93(10) . . ?
O23 C10 C11 106.64(10) . 3_667 ?
O21 C10 C11 102.52(10) . 3_667 ?
O23 C10 C9 111.65(10) . . ?
O21 C10 C9 111.74(10) . . ?
C11 C10 C9 111.90(11) 3_667 . ?
O12 C11 C10 110.33(10) . 3_667 ?
O12 C11 H11A 109.6 . . ?
C10 C11 H11A 109.6 3_667 . ?
O12 C11 H11B 109.6 . . ?
C10 C11 H11B 109.6 3_667 . ?
H11A C11 H11B 108.1 . . ?
O11 C13 O12 124.87(13) . . ?
O11 C13 C14 124.06(13) . . ?
O12 C13 C14 111.07(11) . . ?
C20 C14 C15 119.90(12) . . ?
C20 C14 C13 122.17(12) . . ?
C15 C14 C13 117.93(12) . . ?
C16 C15 C14 119.99(13) . . ?
C16 C15 H15 120.0 . . ?
C14 C15 H15 120.0 . . ?
C17 C16 C15 120.41(13) . . ?
C17 C16 H16 119.8 . . ?
C15 C16 H16 119.8 . . ?
C16 C17 C1 119.75(13) . . ?
C16 C17 H17 120.1 . . ?
C1 C17 H17 120.1 . . ?
C6 C18 C19 120.23(12) . . ?
C6 C18 H18 119.9 . . ?
C19 C18 H18 119.9 . . ?
C9 C19 C18 120.86(12) . . ?
C9 C19 H19 119.6 . . ?
C18 C19 H19 119.6 . . ?
C1 C20 C14 119.88(12) . . ?
C1 C20 H20 120.1 . . ?
C14 C20 H20 120.1 . . ?
O21 C21 C22 111.32(11) . . ?
O21 C21 H21A 109.4 . . ?
C22 C21 H21A 109.4 . . ?
O21 C21 H21B 109.4 . . ?
C22 C21 H21B 109.4 . . ?
H21A C21 H21B 108.0 . . ?
C23 C22 C21 106.25(11) . . ?
C23 C22 C25 109.95(12) . . ?
C21 C22 C25 110.46(12) . . ?
C23 C22 C24 109.66(12) . . ?
C21 C22 C24 109.74(12) . . ?
C25 C22 C24 110.69(12) . . ?
O23 C23 C22 110.62(11) . . ?
O23 C23 H23A 109.5 . . ?
C22 C23 H23A 109.5 . . ?
O23 C23 H23B 109.5 . . ?
C22 C23 H23B 109.5 . . ?
H23A C23 H23B 108.1 . . ?
C22 C24 H24A 109.5 . . ?
C22 C24 H24B 109.5 . . ?
H24A C24 H24B 109.5 . . ?
C22 C24 H24C 109.5 . . ?
H24A C24 H24C 109.5 . . ?
H24B C24 H24C 109.5 . . ?
C22 C25 H25A 109.5 . . ?
C22 C25 H25B 109.5 . . ?
H25A C25 H25B 109.5 . . ?
C22 C25 H25C 109.5 . . ?
H25A C25 H25C 109.5 . . ?
H25B C25 H25C 109.5 . . ?
O26 C26 C27 110.61(10) . . ?
O26 C26 H26A 109.5 . . ?
C27 C26 H26A 109.5 . . ?
O26 C26 H26B 109.5 . . ?
C27 C26 H26B 109.5 . . ?
H26A C26 H26B 108.1 . . ?
C28 C27 C26 105.93(11) . . ?
C28 C27 C30 109.26(11) . . ?
C26 C27 C30 109.75(11) . . ?
C28 C27 C29 111.26(11) . . ?
C26 C27 C29 110.11(11) . . ?
C30 C27 C29 110.42(12) . . ?
O28 C28 C27 111.58(10) . . ?
O28 C28 H28A 109.3 . . ?
C27 C28 H28A 109.3 . . ?
O28 C28 H28B 109.3 . . ?
C27 C28 H28B 109.3 . . ?
H28A C28 H28B 108.0 . . ?
C27 C29 H29A 109.5 . . ?
C27 C29 H29B 109.5 . . ?
H29A C29 H29B 109.5 . . ?
C27 C29 H29C 109.5 . . ?
H29A C29 H29C 109.5 . . ?
H29B C29 H29C 109.5 . . ?
C27 C30 H30A 109.5 . . ?
C27 C30 H30B 109.5 . . ?
H30A C30 H30B 109.5 . . ?
C27 C30 H30C 109.5 . . ?
H30A C30 H30C 109.5 . . ?
H30B C30 H30C 109.5 . . ?

loop_
_geom_bond_atom_site_label_1
_geom_bond_atom_site_label_2
_geom_bond_distance
_geom_bond_site_symmetry_2
_geom_bond_publ_flag
O2 C2 1.2018(17) . ?
O3 C2 1.3476(16) . ?
O3 C4 1.4422(16) . ?
O11 C13 1.2008(17) . ?
O12 C13 1.3494(16) . ?
O12 C11 1.4350(15) . ?
O21 C10 1.4201(15) . ?
O21 C21 1.4347(17) . ?
O23 C10 1.4133(16) . ?
O23 C23 1.4420(16) . ?
O26 C5 1.4111(15) . ?
O26 C26 1.4365(16) . ?
O28 C5 1.4213(15) . ?
O28 C28 1.4319(15) . ?
C1 C20 1.3907(19) . ?
C1 C17 1.3963(19) . ?
C1 C2 1.4935(19) . ?
C4 C5 1.5214(18) . ?
C4 H4A 0.9700 . ?
C4 H4B 0.9700 . ?
C5 C6 1.5265(18) . ?
C6 C18 1.3890(18) . ?
C6 C7 1.3890(18) . ?
C7 C8 1.3892(18) . ?
C7 H7 0.9300 . ?
C8 C9 1.3930(18) . ?
C8 H8 0.9300 . ?
C9 C19 1.3898(18) . ?
C9 C10 1.5288(18) . ?
C10 C11 1.5200(19) 3_667 ?
C11 C10 1.5200(19) 3_667 ?
C11 H11A 0.9700 . ?
C11 H11B 0.9700 . ?
C13 C14 1.4900(19) . ?
C14 C20 1.3906(19) . ?
C14 C15 1.3932(19) . ?
C15 C16 1.386(2) . ?
C15 H15 0.9300 . ?
C16 C17 1.384(2) . ?
C16 H16 0.9300 . ?
C17 H17 0.9300 . ?
C18 C19 1.3867(19) . ?
C18 H18 0.9300 . ?
C19 H19 0.9300 . ?
C20 H20 0.9300 . ?
C21 C22 1.528(2) . ?
C21 H21A 0.9700 . ?
C21 H21B 0.9700 . ?
C22 C23 1.5264(19) . ?
C22 C25 1.530(2) . ?
C22 C24 1.532(2) . ?
C23 H23A 0.9700 . ?
C23 H23B 0.9700 . ?
C24 H24A 0.9600 . ?
C24 H24B 0.9600 . ?
C24 H24C 0.9600 . ?
C25 H25A 0.9600 . ?
C25 H25B 0.9600 . ?
C25 H25C 0.9600 . ?
C26 C27 1.5249(18) . ?
C26 H26A 0.9700 . ?
C26 H26B 0.9700 . ?
C27 C28 1.5213(18) . ?
C27 C30 1.5243(19) . ?
C27 C29 1.5267(19) . ?
C28 H28A 0.9700 . ?
C28 H28B 0.9700 . ?
C29 H29A 0.9600 . ?
C29 H29B 0.9600 . ?
C29 H29C 0.9600 . ?
C30 H30A 0.9600 . ?
C30 H30B 0.9600 . ?
C30 H30C 0.9600 . ?

loop_
_geom_torsion_atom_site_label_1
_geom_torsion_atom_site_label_2
_geom_torsion_atom_site_label_3
_geom_torsion_atom_site_label_4
_geom_torsion
_geom_torsion_site_symmetry_1
_geom_torsion_site_symmetry_2
_geom_torsion_site_symmetry_3
_geom_torsion_site_symmetry_4
_geom_torsion_publ_flag
C4 O3 C2 O2 3.84(19) . . . . ?
C4 O3 C2 C1 -178.14(11) . . . . ?
C20 C1 C2 O2 14.4(2) . . . . ?
C17 C1 C2 O2 -166.92(14) . . . . ?
C20 C1 C2 O3 -163.61(11) . . . . ?
C17 C1 C2 O3 15.03(18) . . . . ?
C2 O3 C4 C5 106.32(13) . . . . ?
C26 O26 C5 O28 55.67(13) . . . . ?
C26 O26 C5 C4 170.75(10) . . . . ?
C26 O26 C5 C6 -70.94(13) . . . . ?
C28 O28 C5 O26 -53.97(13) . . . . ?
C28 O28 C5 C4 -169.75(10) . . . . ?
C28 O28 C5 C6 72.41(13) . . . . ?
O3 C4 C5 O26 -52.96(13) . . . . ?
O3 C4 C5 O28 66.05(13) . . . . ?
O3 C4 C5 C6 -173.52(10) . . . . ?
O26 C5 C6 C18 -26.82(17) . . . . ?
O28 C5 C6 C18 -153.12(12) . . . . ?
C4 C5 C6 C18 90.60(14) . . . . ?
O26 C5 C6 C7 157.67(11) . . . . ?
O28 C5 C6 C7 31.37(16) . . . . ?
C4 C5 C6 C7 -84.90(14) . . . . ?
C18 C6 C7 C8 1.5(2) . . . . ?
C5 C6 C7 C8 177.06(12) . . . . ?
C6 C7 C8 C9 0.5(2) . . . . ?
C7 C8 C9 C19 -2.0(2) . . . . ?
C7 C8 C9 C10 -178.48(12) . . . . ?
C23 O23 C10 O21 -55.39(14) . . . . ?
C23 O23 C10 C11 -166.75(10) . . . 3_667 ?
C23 O23 C10 C9 70.73(13) . . . . ?
C21 O21 C10 O23 54.78(14) . . . . ?
C21 O21 C10 C11 168.71(10) . . . 3_667 ?
C21 O21 C10 C9 -71.29(13) . . . . ?
C19 C9 C10 O23 24.69(17) . . . . ?
C8 C9 C10 O23 -158.92(12) . . . . ?
C19 C9 C10 O21 150.91(12) . . . . ?
C8 C9 C10 O21 -32.70(17) . . . . ?
C19 C9 C10 C11 -94.76(15) . . . 3_667 ?
C8 C9 C10 C11 81.63(15) . . . 3_667 ?
C13 O12 C11 C10 -114.67(13) . . . 3_667 ?
C11 O12 C13 O11 -0.1(2) . . . . ?
C11 O12 C13 C14 -179.81(11) . . . . ?
O11 C13 C14 C20 174.84(14) . . . . ?
O12 C13 C14 C20 -5.49(18) . . . . ?
O11 C13 C14 C15 -5.3(2) . . . . ?
O12 C13 C14 C15 174.40(12) . . . . ?
C20 C14 C15 C16 -0.3(2) . . . . ?
C13 C14 C15 C16 179.84(13) . . . . ?
C14 C15 C16 C17 -1.1(2) . . . . ?
C15 C16 C17 C1 1.1(2) . . . . ?
C20 C1 C17 C16 0.3(2) . . . . ?
C2 C1 C17 C16 -178.29(13) . . . . ?
C7 C6 C18 C19 -1.9(2) . . . . ?
C5 C6 C18 C19 -177.52(13) . . . . ?
C8 C9 C19 C18 1.6(2) . . . . ?
C10 C9 C19 C18 178.02(13) . . . . ?
C6 C18 C19 C9 0.4(2) . . . . ?
C17 C1 C20 C14 -1.7(2) . . . . ?
C2 C1 C20 C14 176.97(12) . . . . ?
C15 C14 C20 C1 1.7(2) . . . . ?
C13 C14 C20 C1 -178.44(12) . . . . ?
C10 O21 C21 C22 -56.43(14) . . . . ?
O21 C21 C22 C23 55.22(14) . . . . ?
O21 C21 C22 C25 -63.99(15) . . . . ?
O21 C21 C22 C24 173.70(11) . . . . ?
C10 O23 C23 C22 57.36(14) . . . . ?
C21 C22 C23 O23 -55.29(14) . . . . ?
C25 C22 C23 O23 64.25(15) . . . . ?
C24 C22 C23 O23 -173.82(11) . . . . ?
C5 O26 C26 C27 -58.78(13) . . . . ?
O26 C26 C27 C28 56.21(13) . . . . ?
O26 C26 C27 C30 174.05(11) . . . . ?
O26 C26 C27 C29 -64.20(14) . . . . ?
C5 O28 C28 C27 55.45(14) . . . . ?
C26 C27 C28 O28 -54.77(13) . . . . ?
C30 C27 C28 O28 -172.94(11) . . . . ?
C29 C27 C28 O28 64.89(14) . . . . ?
